data_1569086
loop_
_publ_author_name
'Naeem, Marilyn'
'Anas, Nicholas A.'
'Chadeayne, Andrew R.'
'Golen, James A.'
'Manke, David R.'

_publ_section_title
;
 N-Methylserotonin hydrogen oxalate
;
_journal_coeditor_code BX4024
_journal_issue 5
_journal_name_full IUCrData
_journal_paper_doi 10.1107/S2414314623003784
_journal_volume 8
_journal_year 2023
_chemical_formula_iupac 'C11 H15 N2 O +, C2 H O4 -'
_chemical_formula_moiety 'C11 H15 N2 O +, C2 H O4 -'
_chemical_formula_sum 'C13 H16 N2 O5'
_chemical_formula_weight 280.28
_chemical_name_common
;
<i>N</i>-Methylserotonin hydrogen oxalate
;
_chemical_name_systematic
;
[2-(5-Hydroxy-1<i>H</i>-indol-3-yl)ethyl](methyl)azanium hydrogen oxalate
;
_space_group_crystal_system monoclinic
_space_group_IT_number 7
_space_group_name_Hall 'P -2yac'
_space_group_name_H-M_alt 'P 1 n 1'
_atom_sites_solution_hydrogens mixed
_audit_creation_method
;
Olex2 1.5
(compiled 2022.04.07 svn.rca3783a0 for OlexSys, GUI svn.r6498)
;
_cell_angle_alpha 90
_cell_angle_beta 90.321(2)
_cell_angle_gamma 90
_cell_formula_units_Z 2
_cell_length_a 5.7044(4)
_cell_length_b 9.9485(7)
_cell_length_c 11.7687(7)
_cell_measurement_reflns_used 9870
_cell_measurement_temperature 300(2)
_cell_measurement_theta_max 26.39
_cell_measurement_theta_min 2.68
_cell_volume 667.87(8)
_computing_cell_refinement
;
SAINT (Bruker, 2021)
;
_computing_data_collection
;
APEX4 (Bruker, 2021)
;
_computing_data_reduction
;
SAINT (Bruker, 2021)
;
_computing_molecular_graphics
;
OLEX2 (Dolomanov <i>et al.</i>,  2009)
;
_computing_publication_material
;
publCIF (Westrip, 2010)
;
_computing_structure_refinement
;
<i>SHELXL2018</i> (Sheldrick, 2015b)
;
_computing_structure_solution
;
<i>SHELXT2014</i> (Sheldrick 2015a)
;
_diffrn_ambient_temperature 300.15
_diffrn_measured_fraction_theta_full 0.998
_diffrn_measured_fraction_theta_max 0.999
_diffrn_measurement_device_type 'Bruker D8 Venture CMOS'
_diffrn_measurement_method '\f and \w scans'
_diffrn_radiation_type MoK\a
_diffrn_radiation_wavelength 0.71073
_diffrn_reflns_av_R_equivalents 0.0324
_diffrn_reflns_av_unetI/netI 0.0158
_diffrn_reflns_limit_h_max 7
_diffrn_reflns_limit_h_min -7
_diffrn_reflns_limit_k_max 12
_diffrn_reflns_limit_k_min -12
_diffrn_reflns_limit_l_max 14
_diffrn_reflns_limit_l_min -14
_diffrn_reflns_number 29160
_diffrn_reflns_theta_full 25.242
_diffrn_reflns_theta_max 26.401
_diffrn_reflns_theta_min 3.462
_diffrn_source_current 30.0
_diffrn_source_power 1.5
_diffrn_source_voltage 50.0
_diffrn_standards_number 0
_exptl_absorpt_coefficient_mu 0.108
_exptl_absorpt_correction_T_max 0.7454
_exptl_absorpt_correction_T_min 0.7154
_exptl_absorpt_correction_type multi-scan
_exptl_absorpt_process_details
;
(SADABS; Krause <i>et al.</i>,  2015)
;
_exptl_crystal_colour brown
_exptl_crystal_density_diffrn 1.394
_exptl_crystal_description block
_exptl_crystal_F_000 296
_exptl_crystal_size_max 0.30
_exptl_crystal_size_mid 0.22
_exptl_crystal_size_min 0.06
_refine_diff_density_max 0.122
_refine_diff_density_min -0.207
_refine_ls_abs_structure_details
;
Flack <i>x</i> determined using 1280 quotients
[(<i>I</i>^+^)-(<i>I</i>^-^)]/[(<i>I</i>^+^)+(<i>I</i>^-^)]
(Parsons <i>et al.</i>,  2013)
;
_refine_ls_abs_structure_Flack -0.2(2)
_refine_ls_extinction_method none
_refine_ls_goodness_of_fit_ref 1.096
_refine_ls_hydrogen_treatment mixed
_refine_ls_matrix_type full
_refine_ls_number_parameters 202
_refine_ls_number_reflns 2730
_refine_ls_number_restraints 5
_refine_ls_restrained_S_all 1.095
_refine_ls_R_factor_all 0.0303
_refine_ls_R_factor_gt 0.0295
_refine_ls_shift/su_max 0.000
_refine_ls_shift/su_mean 0.000
_refine_ls_structure_factor_coef Fsqd
_refine_ls_weighting_details 'w=1/[\s^2^(Fo^2^)+(0.0456P)^2^+0.0849P] where P=(Fo^2^+2Fc^2^)/3'
_refine_ls_weighting_scheme calc
_refine_ls_wR_factor_gt 0.0764
_refine_ls_wR_factor_ref 0.0769
_reflns_number_gt 2670
_reflns_number_total 2730
_reflns_threshold_expression 'I > 2\s(I)'
_cod_data_source_file bx4024.cif
_cod_data_source_block I
_cod_database_code 1569086
_shelx_space_group_comment
;
The symmetry employed for this shelxl refinement is uniquely defined
by the following loop, which should always be used as a source of
symmetry information in preference to the above space-group names.
They are only intended as comments.
;
_shelx_estimated_absorpt_t_min 0.968
_shelx_estimated_absorpt_t_max 0.994

loop_
_space_group_symop_operation_xyz
'x, y, z'
'x+1/2, -y, z+1/2'

loop_
_atom_site_type_symbol
_atom_site_label
_atom_site_fract_x
_atom_site_fract_y
_atom_site_fract_z
_atom_site_U_iso_or_equiv
_atom_site_adp_type
_atom_site_calc_flag
_atom_site_occupancy
_atom_site_disorder_assembly
_atom_site_disorder_group
O O1 0.6078(3) 0.04614(17) 0.56240(16) 0.0420(4) Uani d 1 . .
N N1 0.4085(4) 0.5480(2) 0.39536(18) 0.0393(5) Uani d 1 . .
N N2 -0.1882(3) 0.1720(2) 0.12931(17) 0.0349(4) Uani d 1 . .
C C1 0.2113(5) 0.5182(2) 0.3334(2) 0.0380(5) Uani d 1 . .
H H1B 0.127417 0.579809 0.289859 0.046 Uiso calc 1 . .
C C2 0.4845(4) 0.4328(2) 0.44898(18) 0.0300(4) Uani d 1 . .
C C3 0.6748(4) 0.4108(2) 0.5213(2) 0.0354(5) Uani d 1 . .
H H3 0.772969 0.480992 0.543043 0.043 Uiso calc 1 . .
C C4 0.7131(4) 0.2820(2) 0.55953(19) 0.0349(5) Uani d 1 . .
H H4 0.840919 0.264578 0.606681 0.042 Uiso calc 1 . .
C C5 0.5629(4) 0.1764(2) 0.52871(19) 0.0324(5) Uani d 1 . .
C C6 0.3690(4) 0.1982(2) 0.46036(19) 0.0312(4) Uani d 1 . .
H H6 0.267239 0.128191 0.442551 0.037 Uiso calc 1 . .
C C7 0.3287(4) 0.3280(2) 0.41840(18) 0.0286(4) Uani d 1 . .
C C8 0.1551(4) 0.3856(2) 0.34432(18) 0.0322(5) Uani d 1 . .
C C9 -0.0508(4) 0.3163(3) 0.29002(19) 0.0357(5) Uani d 1 . .
H H9A -0.170818 0.382400 0.272639 0.043 Uiso calc 1 . .
H H9B -0.116215 0.252428 0.343399 0.043 Uiso calc 1 . .
C C10 0.0157(4) 0.2435(2) 0.18230(19) 0.0307(4) Uani d 1 . .
H H10A 0.078092 0.307744 0.128362 0.037 Uiso calc 1 . .
H H10B 0.138068 0.178790 0.199422 0.037 Uiso calc 1 . .
C C11 -0.3888(4) 0.2595(3) 0.1022(2) 0.0506(7) Uani d 1 . .
H H11A -0.495409 0.212713 0.052715 0.076 Uiso calc 1 . .
H H11B -0.333959 0.339444 0.065125 0.076 Uiso calc 1 . .
H H11C -0.468021 0.283580 0.171023 0.076 Uiso calc 1 . .
C C12 0.4759(3) 0.9157(2) 0.30591(18) 0.0279(4) Uani d 1 . .
C C13 0.7233(4) 0.8699(2) 0.34523(19) 0.0291(4) Uani d 1 . .
O O2 0.3103(3) 0.86964(18) 0.36400(16) 0.0392(4) Uani d 1 . .
O O3 0.4636(3) 0.98887(17) 0.22060(15) 0.0390(4) Uani d 1 . .
O O4 0.7505(3) 0.76747(19) 0.39757(19) 0.0493(5) Uani d 1 . .
O O5 0.8902(3) 0.95034(18) 0.31279(16) 0.0389(4) Uani d 1 . .
H H1A 0.487(5) 0.623(2) 0.399(3) 0.054(9) Uiso d 1 . .
H H2A -0.142(5) 0.135(3) 0.0625(17) 0.046(8) Uiso d 1 . .
H H2B -0.234(6) 0.107(2) 0.177(2) 0.048(8) Uiso d 1 . .
H H1 0.715(7) 0.040(3) 0.602(3) 0.054(10) Uiso d 1 . .
H H5 1.024(7) 0.922(4) 0.330(3) 0.067(11) Uiso d 1 . .

loop_
_atom_site_aniso_label
_atom_site_aniso_U_11
_atom_site_aniso_U_22
_atom_site_aniso_U_33
_atom_site_aniso_U_12
_atom_site_aniso_U_13
_atom_site_aniso_U_23
O1 0.0454(10) 0.0325(9) 0.0478(10) -0.0060(8) -0.0167(8) 0.0050(7)
N1 0.0501(12) 0.0251(9) 0.0427(11) -0.0081(9) 0.0002(9) -0.0014(8)
N2 0.0249(9) 0.0442(11) 0.0355(10) -0.0037(8) 0.0011(7) -0.0082(9)
C1 0.0485(13) 0.0315(11) 0.0341(11) 0.0033(10) -0.0005(9) 0.0013(9)
C2 0.0357(11) 0.0251(9) 0.0292(10) -0.0062(9) 0.0059(8) -0.0047(8)
C3 0.0379(12) 0.0342(11) 0.0342(11) -0.0142(9) 0.0012(9) -0.0113(9)
C4 0.0338(11) 0.0405(12) 0.0304(10) -0.0041(9) -0.0042(8) -0.0043(9)
C5 0.0354(11) 0.0303(11) 0.0314(10) -0.0034(9) -0.0001(8) -0.0009(8)
C6 0.0325(11) 0.0268(10) 0.0344(11) -0.0084(9) -0.0008(8) -0.0027(8)
C7 0.0298(10) 0.0276(10) 0.0282(9) -0.0035(8) 0.0028(8) -0.0054(8)
C8 0.0347(11) 0.0329(11) 0.0292(10) 0.0007(9) 0.0010(8) -0.0043(9)
C9 0.0301(11) 0.0427(12) 0.0344(11) -0.0006(9) 0.0001(9) -0.0059(9)
C10 0.0223(9) 0.0335(10) 0.0364(11) -0.0011(8) 0.0000(8) -0.0040(8)
C11 0.0285(12) 0.074(2) 0.0487(15) 0.0014(12) -0.0078(10) 0.0122(13)
C12 0.0192(9) 0.0255(9) 0.0389(11) -0.0006(7) -0.0053(8) -0.0010(9)
C13 0.0215(9) 0.0296(10) 0.0361(10) -0.0024(8) -0.0052(7) 0.0010(9)
O2 0.0187(7) 0.0423(9) 0.0567(10) -0.0034(6) -0.0011(7) 0.0103(8)
O3 0.0264(7) 0.0443(9) 0.0463(9) -0.0007(7) -0.0098(6) 0.0118(8)
O4 0.0290(8) 0.0397(10) 0.0790(13) -0.0060(7) -0.0172(8) 0.0244(9)
O5 0.0170(7) 0.0445(10) 0.0554(10) -0.0019(6) -0.0011(7) 0.0172(8)

loop_
_atom_type_symbol
_atom_type_description
_atom_type_scat_dispersion_real
_atom_type_scat_dispersion_imag
_atom_type_scat_source
C C 0.0033 0.0016 'International Tables Vol C Tables 4.2.6.8 and 6.1.1.4'
H H 0.0000 0.0000 'International Tables Vol C Tables 4.2.6.8 and 6.1.1.4'
N N 0.0061 0.0033 'International Tables Vol C Tables 4.2.6.8 and 6.1.1.4'
O O 0.0106 0.0060 'International Tables Vol C Tables 4.2.6.8 and 6.1.1.4'

loop_
_geom_angle_atom_site_label_1
_geom_angle_atom_site_label_2
_geom_angle_atom_site_label_3
_geom_angle_site_symmetry_1
_geom_angle_site_symmetry_3
_geom_angle
_geom_angle_publ_flag
C5 O1 H1 . . 113(3) ?
C1 N1 C2 . . 108.64(19) ?
C1 N1 H1A . . 129(2) ?
C2 N1 H1A . . 122(2) ?
C10 N2 H2A . . 109(2) ?
C10 N2 H2B . . 108(2) ?
C11 N2 C10 . . 114.2(2) ?
C11 N2 H2A . . 106.4(19) ?
C11 N2 H2B . . 109(2) ?
H2A N2 H2B . . 110(3) ?
N1 C1 H1B . . 124.7 ?
C8 C1 N1 . . 110.6(2) ?
C8 C1 H1B . . 124.7 ?
N1 C2 C3 . . 130.8(2) ?
N1 C2 C7 . . 107.5(2) ?
C3 C2 C7 . . 121.7(2) ?
C2 C3 H3 . . 121.0 ?
C4 C3 C2 . . 117.9(2) ?
C4 C3 H3 . . 121.0 ?
C3 C4 H4 . . 119.4 ?
C3 C4 C5 . . 121.2(2) ?
C5 C4 H4 . . 119.4 ?
O1 C5 C4 . . 121.2(2) ?
O1 C5 C6 . . 117.5(2) ?
C6 C5 C4 . . 121.3(2) ?
C5 C6 H6 . . 120.7 ?
C5 C6 C7 . . 118.7(2) ?
C7 C6 H6 . . 120.7 ?
C2 C7 C8 . . 106.89(19) ?
C6 C7 C2 . . 119.2(2) ?
C6 C7 C8 . . 133.9(2) ?
C1 C8 C7 . . 106.3(2) ?
C1 C8 C9 . . 126.0(2) ?
C7 C8 C9 . . 127.6(2) ?
C8 C9 H9A . . 109.2 ?
C8 C9 H9B . . 109.2 ?
C8 C9 C10 . . 112.22(18) ?
H9A C9 H9B . . 107.9 ?
C10 C9 H9A . . 109.2 ?
C10 C9 H9B . . 109.2 ?
N2 C10 C9 . . 112.32(17) ?
N2 C10 H10A . . 109.1 ?
N2 C10 H10B . . 109.1 ?
C9 C10 H10A . . 109.1 ?
C9 C10 H10B . . 109.1 ?
H10A C10 H10B . . 107.9 ?
N2 C11 H11A . . 109.5 ?
N2 C11 H11B . . 109.5 ?
N2 C11 H11C . . 109.5 ?
H11A C11 H11B . . 109.5 ?
H11A C11 H11C . . 109.5 ?
H11B C11 H11C . . 109.5 ?
O2 C12 C13 . . 114.59(18) ?
O3 C12 C13 . . 117.46(18) ?
O3 C12 O2 . . 127.91(19) ?
O4 C13 C12 . . 121.18(19) ?
O4 C13 O5 . . 125.39(19) ?
O5 C13 C12 . . 113.40(18) ?
C13 O5 H5 . . 113(3) ?

loop_
_geom_bond_atom_site_label_1
_geom_bond_atom_site_label_2
_geom_bond_site_symmetry_2
_geom_bond_distance
_geom_bond_publ_flag
O1 C5 . 1.378(3) ?
O1 H1 . 0.77(4) ?
N1 C1 . 1.370(3) ?
N1 C2 . 1.377(3) ?
N1 H1A . 0.873(14) ?
N2 C10 . 1.496(3) ?
N2 C11 . 1.472(3) ?
N2 H2A . 0.910(14) ?
N2 H2B . 0.898(14) ?
C1 H1B . 0.9300 ?
C1 C8 . 1.363(3) ?
C2 C3 . 1.393(3) ?
C2 C7 . 1.415(3) ?
C3 H3 . 0.9300 ?
C3 C4 . 1.375(4) ?
C4 H4 . 0.9300 ?
C4 C5 . 1.402(3) ?
C5 C6 . 1.381(3) ?
C6 H6 . 0.9300 ?
C6 C7 . 1.401(3) ?
C7 C8 . 1.435(3) ?
C8 C9 . 1.501(3) ?
C9 H9A . 0.9700 ?
C9 H9B . 0.9700 ?
C9 C10 . 1.510(3) ?
C10 H10A . 0.9700 ?
C10 H10B . 0.9700 ?
C11 H11A . 0.9600 ?
C11 H11B . 0.9600 ?
C11 H11C . 0.9600 ?
C12 C13 . 1.551(3) ?
C12 O2 . 1.256(3) ?
C12 O3 . 1.242(3) ?
C13 O4 . 1.200(3) ?
C13 O5 . 1.303(3) ?
O5 H5 . 0.84(4) ?

loop_
_geom_hbond_atom_site_label_D
_geom_hbond_atom_site_label_H
_geom_hbond_atom_site_label_A
_geom_hbond_site_symmetry_A
_geom_hbond_distance_DH
_geom_hbond_distance_HA
_geom_hbond_distance_DA
_geom_hbond_angle_DHA
_geom_hbond_publ_flag
N1 H1A O4 . 0.873(14) 2.079(17) 2.928(3) 164(3) yes
N2 H2A O1 2_454 0.910(14) 2.30(3) 2.862(3) 120(2) yes
N2 H2A O2 2_464 0.910(14) 2.35(2) 3.150(3) 147(3) yes
N2 H2B O3 1_445 0.898(14) 2.15(2) 2.906(3) 141(3) yes
N2 H2B O5 1_445 0.898(14) 2.34(2) 3.117(3) 145(3) yes
O1 H1 O3 2_565 0.77(4) 2.00(4) 2.768(2) 172(4) yes
O5 H5 O2 1_655 0.84(4) 1.76(4) 2.595(2) 177(4) yes

loop_
_geom_torsion_atom_site_label_1
_geom_torsion_atom_site_label_2
_geom_torsion_atom_site_label_3
_geom_torsion_atom_site_label_4
_geom_torsion_site_symmetry_1
_geom_torsion_site_symmetry_2
_geom_torsion_site_symmetry_3
_geom_torsion_site_symmetry_4
_geom_torsion
_geom_torsion_publ_flag
O1 C5 C6 C7 . . . . -175.6(2) ?
N1 C1 C8 C7 . . . . 0.1(3) ?
N1 C1 C8 C9 . . . . 179.3(2) ?
N1 C2 C3 C4 . . . . -177.7(2) ?
N1 C2 C7 C6 . . . . 178.9(2) ?
N1 C2 C7 C8 . . . . -0.2(2) ?
C1 N1 C2 C3 . . . . -179.7(2) ?
C1 N1 C2 C7 . . . . 0.3(3) ?
C1 C8 C9 C10 . . . . 97.9(3) ?
C2 N1 C1 C8 . . . . -0.2(3) ?
C2 C3 C4 C5 . . . . -1.3(3) ?
C2 C7 C8 C1 . . . . 0.1(2) ?
C2 C7 C8 C9 . . . . -179.1(2) ?
C3 C2 C7 C6 . . . . -1.1(3) ?
C3 C2 C7 C8 . . . . 179.8(2) ?
C3 C4 C5 O1 . . . . 176.8(2) ?
C3 C4 C5 C6 . . . . -1.1(3) ?
C4 C5 C6 C7 . . . . 2.3(3) ?
C5 C6 C7 C2 . . . . -1.2(3) ?
C5 C6 C7 C8 . . . . 177.6(2) ?
C6 C7 C8 C1 . . . . -178.9(3) ?
C6 C7 C8 C9 . . . . 1.9(4) ?
C7 C2 C3 C4 . . . . 2.3(3) ?
C7 C8 C9 C10 . . . . -83.1(3) ?
C8 C9 C10 N2 . . . . 178.81(19) ?
C11 N2 C10 C9 . . . . 57.2(3) ?
O2 C12 C13 O4 . . . . 24.3(3) ?
O2 C12 C13 O5 . . . . -157.6(2) ?
O3 C12 C13 O4 . . . . -153.7(2) ?
O3 C12 C13 O5 . . . . 24.4(3) ?
